data_4023729
loop_
_publ_author_name
'Hao Guo'
'Rong Qian'
'Yinlong Guo'
'Shengming Ma'

_publ_section_title
;
 Neighboring Group Participation of Phosphine Oxide Functionality
 in the Highly Regio- and Stereoselective Iodohydroxylation
 of 1,2-Allenylic Diphenyl Phosphine Oxides
;
_journal_name_full 'Journal of Organic Chemistry'
_journal_page_first 7934
_journal_page_last 7938
_journal_paper_doi 10.1021/jo8013462
_journal_volume 73
_journal_year 2008
_chemical_formula_sum 'C18 H20 I O2 P'
_chemical_formula_weight 426.21
_chemical_name_systematic
; 
 ? 
;
_space_group_IT_number 14
_symmetry_cell_setting monoclinic
_symmetry_space_group_name_Hall '-P 2ybc'
_symmetry_space_group_name_H-M 'P 1 21/c 1'
_atom_sites_solution_hydrogens geom
_atom_sites_solution_primary direct
_atom_sites_solution_secondary difmap
_audit_creation_method SHELXL-97
_cell_angle_alpha 90.00
_cell_angle_beta 104.055(2)
_cell_angle_gamma 90.00
_cell_formula_units_Z 4
_cell_length_a 9.7478(10)
_cell_length_b 9.9261(11)
_cell_length_c 19.295(2)
_cell_measurement_reflns_used 3441
_cell_measurement_temperature 293(2)
_cell_measurement_theta_max 52.627
_cell_measurement_theta_min 4.645
_cell_volume 1811.1(3)
_computing_cell_refinement 'Bruker SMART'
_computing_data_collection 'Bruker SMART'
_computing_data_reduction 'Bruker SHELXTL'
_computing_molecular_graphics 'Bruker SHELXTL'
_computing_publication_material 'Bruker SHELXTL'
_computing_structure_refinement 'SHELXL-97 (Sheldrick, 1997)'
_computing_structure_solution 'SHELXS-97 (Sheldrick, 1990)'
_diffrn_ambient_temperature 293(2)
_diffrn_measured_fraction_theta_full 0.986
_diffrn_measured_fraction_theta_max 0.986
_diffrn_measurement_device_type 'CCD area detector'
_diffrn_measurement_method 'phi and omega scans'
_diffrn_radiation_monochromator graphite
_diffrn_radiation_source 'fine-focus sealed tube'
_diffrn_radiation_type MoK\a
_diffrn_radiation_wavelength 0.71073
_diffrn_reflns_av_R_equivalents 0.0836
_diffrn_reflns_av_sigmaI/netI 0.0628
_diffrn_reflns_limit_h_max 12
_diffrn_reflns_limit_h_min -12
_diffrn_reflns_limit_k_max 12
_diffrn_reflns_limit_k_min -12
_diffrn_reflns_limit_l_max 15
_diffrn_reflns_limit_l_min -24
_diffrn_reflns_number 10612
_diffrn_reflns_theta_full 27.50
_diffrn_reflns_theta_max 27.50
_diffrn_reflns_theta_min 2.15
_exptl_absorpt_coefficient_mu 1.861
_exptl_absorpt_correction_T_max 1.00000
_exptl_absorpt_correction_T_min 0.75164
_exptl_absorpt_correction_type empirical
_exptl_crystal_colour colorless
_exptl_crystal_density_diffrn 1.563
_exptl_crystal_density_method 'not measured'
_exptl_crystal_F_000 848
_exptl_crystal_size_max 0.490
_exptl_crystal_size_mid 0.428
_exptl_crystal_size_min 0.337
_refine_diff_density_max 1.332
_refine_diff_density_min -0.945
_refine_diff_density_rms 0.104
_refine_ls_extinction_method none
_refine_ls_goodness_of_fit_ref 0.980
_refine_ls_hydrogen_treatment mixed
_refine_ls_matrix_type full
_refine_ls_number_parameters 204
_refine_ls_number_reflns 4100
_refine_ls_number_restraints 1
_refine_ls_restrained_S_all 0.980
_refine_ls_R_factor_all 0.0623
_refine_ls_R_factor_gt 0.0477
_refine_ls_shift/su_max 0.001
_refine_ls_shift/su_mean 0.000
_refine_ls_structure_factor_coef Fsqd
_refine_ls_weighting_details 'calc w=1/[\s^2^(Fo^2^)+(0.0642P)^2^+0.0000P] where P=(Fo^2^+2Fc^2^)/3'
_refine_ls_weighting_scheme calc
_refine_ls_wR_factor_gt 0.1177
_refine_ls_wR_factor_ref 0.1272
_reflns_number_gt 3062
_reflns_number_total 4100
_reflns_threshold_expression >2sigma(I)
_cod_data_source_file jo8013462_si_001.cif
_cod_data_source_block cd26489
_cod_depositor_comments
;
The following automatic conversions were performed:
'_symmetry_cell_setting' value 'Monoclinic' changed to 'monoclinic'
according to '/home/saulius/struct/CIF-dictionaries/cif_core.dic'
dictionary named 'cif_core.dic' version 2.4.1 from 2010-06-29.

Automatic conversion script
Id: cif_fix_enum 1527 2010-12-29 10:47:43Z saulius 
;
_cod_original_sg_symbol_H-M 'P 21/c'
_cod_database_code 4023729

loop_
_symmetry_equiv_pos_as_xyz
'x, y, z'
'-x, y+1/2, -z+1/2'
'-x, -y, -z'
'x, -y-1/2, z-1/2'

loop_
_atom_site_label
_atom_site_type_symbol
_atom_site_fract_x
_atom_site_fract_y
_atom_site_fract_z
_atom_site_U_iso_or_equiv
_atom_site_adp_type
_atom_site_occupancy
_atom_site_symmetry_multiplicity
_atom_site_calc_flag
_atom_site_refinement_flags
_atom_site_disorder_assembly
_atom_site_disorder_group
I I -0.30478(3) 0.81165(3) 0.134817(17) 0.07051(16) Uani 1 1 d . . .
P P 0.18488(8) 0.84842(9) 0.14810(4) 0.0368(2) Uani 1 1 d . . .
O1 O -0.2070(4) 0.8469(3) -0.00926(15) 0.0688(9) Uani 1 1 d D . .
O2 O 0.1953(2) 0.9881(3) 0.12250(13) 0.0498(6) Uani 1 1 d . . .
C1 C -0.1016(4) 0.8418(3) 0.11600(19) 0.0433(8) Uani 1 1 d . . .
C2 C 0.0133(3) 0.8063(3) 0.16511(17) 0.0372(7) Uani 1 1 d . . .
C3 C 0.0128(4) 0.7381(4) 0.23509(17) 0.0431(7) Uani 1 1 d . . .
H3A H 0.0953 0.6804 0.2487 0.052 Uiso 1 1 calc R . .
H3B H -0.0704 0.6813 0.2282 0.052 Uiso 1 1 calc R . .
C4 C 0.0132(5) 0.8361(4) 0.2956(2) 0.0541(9) Uani 1 1 d . . .
H4A H 0.0955 0.8941 0.3023 0.065 Uiso 1 1 calc R . .
H4B H -0.0705 0.8925 0.2829 0.065 Uiso 1 1 calc R . .
C5 C 0.0156(7) 0.7626(6) 0.3645(2) 0.0945(18) Uani 1 1 d . . .
H5A H -0.0744 0.7204 0.3612 0.142 Uiso 1 1 calc R . .
H5B H 0.0343 0.8256 0.4034 0.142 Uiso 1 1 calc R . .
H5C H 0.0884 0.6952 0.3727 0.142 Uiso 1 1 calc R . .
C6 C -0.1084(4) 0.9086(4) 0.04575(19) 0.0549(9) Uani 1 1 d . . .
H6A H -0.1335 1.0027 0.0486 0.066 Uiso 1 1 calc R . .
H6B H -0.0159 0.9049 0.0354 0.066 Uiso 1 1 calc R . .
C7 C 0.3178(3) 0.8213(3) 0.23034(18) 0.0393(7) Uani 1 1 d . . .
C8 C 0.3769(4) 0.6965(4) 0.2515(2) 0.0529(10) Uani 1 1 d . . .
H8 H 0.3453 0.6205 0.2241 0.064 Uiso 1 1 calc R . .
C9 C 0.4835(5) 0.6854(4) 0.3136(2) 0.0622(11) Uani 1 1 d . . .
H9 H 0.5238 0.6018 0.3276 0.075 Uiso 1 1 calc R . .
C10 C 0.5297(4) 0.7966(4) 0.3542(2) 0.0562(10) Uani 1 1 d . . .
H10 H 0.6014 0.7880 0.3957 0.067 Uiso 1 1 calc R . .
C11 C 0.4714(4) 0.9208(4) 0.33438(19) 0.0552(10) Uani 1 1 d . . .
H11 H 0.5030 0.9962 0.3624 0.066 Uiso 1 1 calc R . .
C12 C 0.3646(4) 0.9331(4) 0.27205(17) 0.0447(8) Uani 1 1 d . . .
H12 H 0.3245 1.0170 0.2584 0.054 Uiso 1 1 calc R . .
C13 C 0.2186(3) 0.7246(4) 0.08615(16) 0.0408(7) Uani 1 1 d . . .
C14 C 0.3132(4) 0.7584(5) 0.0466(2) 0.0563(9) Uani 1 1 d . . .
H14 H 0.3531 0.8440 0.0505 0.068 Uiso 1 1 calc R . .
C15 C 0.3492(6) 0.6641(7) 0.0005(3) 0.0847(17) Uani 1 1 d . . .
H15 H 0.4143 0.6865 -0.0257 0.102 Uiso 1 1 calc R . .
C16 C 0.2895(5) 0.5391(6) -0.0061(2) 0.0772(15) Uani 1 1 d . . .
H16 H 0.3136 0.4769 -0.0372 0.093 Uiso 1 1 calc R . .
C17 C 0.1949(5) 0.5047(5) 0.0322(2) 0.0643(11) Uani 1 1 d . . .
H17 H 0.1546 0.4193 0.0271 0.077 Uiso 1 1 calc R . .
C18 C 0.1580(4) 0.5966(4) 0.07917(19) 0.0507(9) Uani 1 1 d . . .
H18 H 0.0936 0.5728 0.1056 0.061 Uiso 1 1 calc R . .
H1 H -0.210(5) 0.899(4) -0.0432(18) 0.071(14) Uiso 1 1 d D . .

loop_
_atom_site_aniso_label
_atom_site_aniso_U_11
_atom_site_aniso_U_22
_atom_site_aniso_U_33
_atom_site_aniso_U_23
_atom_site_aniso_U_13
_atom_site_aniso_U_12
I 0.03685(18) 0.0887(3) 0.0841(3) 0.00333(14) 0.01113(15) -0.00004(12)
P 0.0332(4) 0.0405(5) 0.0329(4) 0.0019(3) 0.0006(3) -0.0017(3)
O1 0.082(2) 0.0670(19) 0.0446(16) 0.0065(14) -0.0101(15) -0.0253(16)
O2 0.0497(15) 0.0446(14) 0.0479(14) 0.0085(10) -0.0026(11) -0.0070(11)
C1 0.0359(17) 0.0428(19) 0.0473(19) -0.0029(14) 0.0028(15) -0.0038(14)
C2 0.0372(17) 0.0383(18) 0.0348(16) -0.0011(12) 0.0061(13) -0.0009(13)
C3 0.0406(18) 0.0414(18) 0.0463(19) 0.0044(15) 0.0087(15) -0.0004(15)
C4 0.059(2) 0.057(2) 0.047(2) -0.0020(16) 0.0139(18) -0.0053(18)
C5 0.135(5) 0.104(4) 0.047(3) 0.004(3) 0.027(3) -0.033(4)
C6 0.045(2) 0.063(2) 0.047(2) 0.0109(17) -0.0071(16) -0.0086(17)
C7 0.0319(16) 0.049(2) 0.0339(17) -0.0012(13) 0.0018(13) 0.0006(13)
C8 0.055(2) 0.051(2) 0.044(2) -0.0067(15) -0.0047(17) 0.0124(17)
C9 0.061(3) 0.068(3) 0.050(2) 0.0070(18) -0.002(2) 0.024(2)
C10 0.045(2) 0.083(3) 0.0334(19) 0.0002(17) -0.0046(16) 0.0036(19)
C11 0.052(2) 0.066(3) 0.0403(19) -0.0067(17) -0.0030(16) -0.0137(19)
C12 0.0433(18) 0.047(2) 0.0383(18) -0.0006(14) 0.0000(15) -0.0065(15)
C13 0.0305(15) 0.056(2) 0.0302(16) -0.0018(14) -0.0040(12) 0.0012(14)
C14 0.042(2) 0.080(3) 0.045(2) -0.0010(19) 0.0060(16) 0.001(2)
C15 0.061(3) 0.146(5) 0.052(3) -0.017(3) 0.023(2) 0.013(3)
C16 0.061(3) 0.112(4) 0.051(3) -0.033(3) 0.000(2) 0.023(3)
C17 0.059(2) 0.069(3) 0.054(2) -0.018(2) -0.007(2) 0.006(2)
C18 0.048(2) 0.055(2) 0.046(2) -0.0105(16) 0.0058(16) -0.0023(17)

loop_
_atom_type_symbol
_atom_type_description
_atom_type_scat_dispersion_real
_atom_type_scat_dispersion_imag
_atom_type_scat_source
C C 0.0033 0.0016 'International Tables Vol C Tables 4.2.6.8 and 6.1.1.4'
H H 0.0000 0.0000 'International Tables Vol C Tables 4.2.6.8 and 6.1.1.4'
O O 0.0106 0.0060 'International Tables Vol C Tables 4.2.6.8 and 6.1.1.4'
P P 0.1023 0.0942 'International Tables Vol C Tables 4.2.6.8 and 6.1.1.4'
I I -0.4742 1.8119 'International Tables Vol C Tables 4.2.6.8 and 6.1.1.4'

loop_
_geom_angle_atom_site_label_1
_geom_angle_atom_site_label_2
_geom_angle_atom_site_label_3
_geom_angle
_geom_angle_site_symmetry_1
_geom_angle_site_symmetry_3
_geom_angle_publ_flag
O2 P C13 112.26(15) . . ?
O2 P C7 109.80(14) . . ?
C13 P C7 105.90(15) . . ?
O2 P C2 114.37(14) . . ?
C13 P C2 106.59(15) . . ?
C7 P C2 107.46(15) . . ?
C6 O1 H1 102(3) . . ?
C2 C1 C6 127.4(3) . . ?
C2 C1 I 120.2(3) . . ?
C6 C1 I 112.4(2) . . ?
C1 C2 C3 124.8(3) . . ?
C1 C2 P 117.5(3) . . ?
C3 C2 P 117.7(2) . . ?
C2 C3 C4 113.5(3) . . ?
C2 C3 H3A 108.9 . . ?
C4 C3 H3A 108.9 . . ?
C2 C3 H3B 108.9 . . ?
C4 C3 H3B 108.9 . . ?
H3A C3 H3B 107.7 . . ?
C5 C4 C3 111.3(4) . . ?
C5 C4 H4A 109.4 . . ?
C3 C4 H4A 109.4 . . ?
C5 C4 H4B 109.4 . . ?
C3 C4 H4B 109.4 . . ?
H4A C4 H4B 108.0 . . ?
C4 C5 H5A 109.5 . . ?
C4 C5 H5B 109.5 . . ?
H5A C5 H5B 109.5 . . ?
C4 C5 H5C 109.5 . . ?
H5A C5 H5C 109.5 . . ?
H5B C5 H5C 109.5 . . ?
O1 C6 C1 111.5(3) . . ?
O1 C6 H6A 109.3 . . ?
C1 C6 H6A 109.3 . . ?
O1 C6 H6B 109.3 . . ?
C1 C6 H6B 109.3 . . ?
H6A C6 H6B 108.0 . . ?
C12 C7 C8 119.5(3) . . ?
C12 C7 P 117.2(2) . . ?
C8 C7 P 123.3(3) . . ?
C7 C8 C9 119.7(3) . . ?
C7 C8 H8 120.1 . . ?
C9 C8 H8 120.1 . . ?
C10 C9 C8 120.4(4) . . ?
C10 C9 H9 119.8 . . ?
C8 C9 H9 119.8 . . ?
C9 C10 C11 120.7(3) . . ?
C9 C10 H10 119.7 . . ?
C11 C10 H10 119.7 . . ?
C10 C11 C12 119.4(3) . . ?
C10 C11 H11 120.3 . . ?
C12 C11 H11 120.3 . . ?
C7 C12 C11 120.3(3) . . ?
C7 C12 H12 119.8 . . ?
C11 C12 H12 119.8 . . ?
C14 C13 C18 119.6(3) . . ?
C14 C13 P 117.2(3) . . ?
C18 C13 P 123.1(3) . . ?
C13 C14 C15 119.8(5) . . ?
C13 C14 H14 120.1 . . ?
C15 C14 H14 120.1 . . ?
C16 C15 C14 120.3(5) . . ?
C16 C15 H15 119.9 . . ?
C14 C15 H15 119.9 . . ?
C17 C16 C15 120.5(4) . . ?
C17 C16 H16 119.7 . . ?
C15 C16 H16 119.7 . . ?
C16 C17 C18 120.4(4) . . ?
C16 C17 H17 119.8 . . ?
C18 C17 H17 119.8 . . ?
C17 C18 C13 119.3(4) . . ?
C17 C18 H18 120.3 . . ?
C13 C18 H18 120.3 . . ?

loop_
_geom_bond_atom_site_label_1
_geom_bond_atom_site_label_2
_geom_bond_distance
_geom_bond_site_symmetry_2
_geom_bond_publ_flag
I C1 2.119(3) . ?
P O2 1.483(3) . ?
P C13 1.799(3) . ?
P C7 1.808(3) . ?
P C2 1.829(3) . ?
O1 C6 1.390(4) . ?
O1 H1 0.827(19) . ?
C1 C2 1.327(5) . ?
C1 C6 1.496(5) . ?
C2 C3 1.512(5) . ?
C3 C4 1.518(5) . ?
C3 H3A 0.9700 . ?
C3 H3B 0.9700 . ?
C4 C5 1.513(6) . ?
C4 H4A 0.9700 . ?
C4 H4B 0.9700 . ?
C5 H5A 0.9600 . ?
C5 H5B 0.9600 . ?
C5 H5C 0.9600 . ?
C6 H6A 0.9700 . ?
C6 H6B 0.9700 . ?
C7 C12 1.382(4) . ?
C7 C8 1.385(5) . ?
C8 C9 1.387(6) . ?
C8 H8 0.9300 . ?
C9 C10 1.365(6) . ?
C9 H9 0.9300 . ?
C10 C11 1.373(5) . ?
C10 H10 0.9300 . ?
C11 C12 1.392(5) . ?
C11 H11 0.9300 . ?
C12 H12 0.9300 . ?
C13 C14 1.374(5) . ?
C13 C18 1.393(5) . ?
C14 C15 1.393(7) . ?
C14 H14 0.9300 . ?
C15 C16 1.363(7) . ?
C15 H15 0.9300 . ?
C16 C17 1.359(7) . ?
C16 H16 0.9300 . ?
C17 C18 1.393(5) . ?
C17 H17 0.9300 . ?
C18 H18 0.9300 . ?

loop_
_geom_hbond_atom_site_label_D
_geom_hbond_atom_site_label_H
_geom_hbond_atom_site_label_A
_geom_hbond_distance_DH
_geom_hbond_distance_HA
_geom_hbond_distance_DA
_geom_hbond_angle_DHA
_geom_hbond_site_symmetry_A
O1 H1 O2 0.827(19) 1.93(2) 2.756(4) 173(5) 3_575

loop_
_geom_torsion_atom_site_label_1
_geom_torsion_atom_site_label_2
_geom_torsion_atom_site_label_3
_geom_torsion_atom_site_label_4
_geom_torsion
_geom_torsion_site_symmetry_1
_geom_torsion_site_symmetry_2
_geom_torsion_site_symmetry_3
_geom_torsion_site_symmetry_4
_geom_torsion_publ_flag
C6 C1 C2 C3 -179.6(3) . . . . ?
I C1 C2 C3 2.8(5) . . . . ?
C6 C1 C2 P 2.6(5) . . . . ?
I C1 C2 P -175.00(15) . . . . ?
O2 P C2 C1 46.0(3) . . . . ?
C13 P C2 C1 -78.7(3) . . . . ?
C7 P C2 C1 168.1(3) . . . . ?
O2 P C2 C3 -132.0(2) . . . . ?
C13 P C2 C3 103.3(3) . . . . ?
C7 P C2 C3 -9.8(3) . . . . ?
C1 C2 C3 C4 -89.6(4) . . . . ?
P C2 C3 C4 88.2(3) . . . . ?
C2 C3 C4 C5 -178.8(4) . . . . ?
C2 C1 C6 O1 134.0(4) . . . . ?
I C1 C6 O1 -48.3(4) . . . . ?
O2 P C7 C12 26.2(3) . . . . ?
C13 P C7 C12 147.6(3) . . . . ?
C2 P C7 C12 -98.7(3) . . . . ?
O2 P C7 C8 -151.4(3) . . . . ?
C13 P C7 C8 -30.0(4) . . . . ?
C2 P C7 C8 83.6(3) . . . . ?
C12 C7 C8 C9 -0.9(6) . . . . ?
P C7 C8 C9 176.7(3) . . . . ?
C7 C8 C9 C10 0.5(7) . . . . ?
C8 C9 C10 C11 0.1(7) . . . . ?
C9 C10 C11 C12 -0.3(6) . . . . ?
C8 C7 C12 C11 0.7(5) . . . . ?
P C7 C12 C11 -177.0(3) . . . . ?
C10 C11 C12 C7 -0.2(6) . . . . ?
O2 P C13 C14 32.3(3) . . . . ?
C7 P C13 C14 -87.6(3) . . . . ?
C2 P C13 C14 158.2(3) . . . . ?
O2 P C13 C18 -150.4(3) . . . . ?
C7 P C13 C18 89.7(3) . . . . ?
C2 P C13 C18 -24.5(3) . . . . ?
C18 C13 C14 C15 -0.8(6) . . . . ?
P C13 C14 C15 176.6(3) . . . . ?
C13 C14 C15 C16 0.9(7) . . . . ?
C14 C15 C16 C17 -0.4(7) . . . . ?
C15 C16 C17 C18 -0.2(7) . . . . ?
C16 C17 C18 C13 0.3(6) . . . . ?
C14 C13 C18 C17 0.2(5) . . . . ?
P C13 C18 C17 -177.0(3) . . . . ?

loop_
_cod_related_entry_id
_cod_related_entry_database
_cod_related_entry_code
1 ChemSpider 30658760
